data_4514047
loop_
_publ_author_name
'Takahashi, Kohtaro'
'Shan, Bowen'
'Xu, Xiaomin'
'Yang, Shuaijun'
'Koganezawa, Tomoyuki'
'Kuzuhara, Daiki'
'Aratani, Naoki'
'Suzuki, Mitsuharu'
'Miao, Qian'
'Yamada, Hiroko'

_publ_section_title
;
 Engineering Thin Films of a Tetrabenzoporphyrin toward Efficient
 Charge-Carrier Transport: Selective Formation of a Brickwork Motif.
;
_journal_name_full 'ACS applied materials &amp; interfaces'
_journal_paper_doi 10.1021/acsami.6b13988
_journal_year 2017
_chemical_formula_moiety 'C58 H62 N4 Si2'
_chemical_formula_sum 'C58 H62 N4 Si2'
_chemical_formula_weight 871.33
_space_group_IT_number 2
_symmetry_cell_setting triclinic
_symmetry_Int_Tables_number 2
_symmetry_space_group_name_Hall '-P 1'
_symmetry_space_group_name_H-M 'P -1'
_atom_sites_solution_hydrogens geom
_atom_sites_solution_primary direct
_atom_sites_solution_secondary difmap
_cell_angle_alpha 86.5438(7)
_cell_angle_beta 88.8447(7)
_cell_angle_gamma 67.9519(7)
_cell_formula_units_Z 1
_cell_length_a 8.21844(15)
_cell_length_b 8.23048(15)
_cell_length_c 18.9666(4)
_cell_measurement_reflns_used 17258
_cell_measurement_temperature 103
_cell_measurement_theta_max 27.47
_cell_measurement_theta_min 3.13
_cell_volume 1186.94(4)
_computing_cell_refinement 'RAPID AUTO'
_computing_data_collection 'RAPID AUTO (Rigaku, ????)'
_computing_data_reduction 'RAPID AUTO'
_computing_molecular_graphics 'CrystalStructure 4.0'
_computing_publication_material 'CrystalStructure 4.0 (Rigaku, 2010)'
_computing_structure_refinement 'SHELXL97 (Sheldrick, 2008)'
_computing_structure_solution 'Il Milione (Burla, et al., 2007)'
_diffrn_ambient_temperature 103
_diffrn_detector_area_resol_mean 10.000
_diffrn_measured_fraction_theta_full 0.998
_diffrn_measured_fraction_theta_max 0.998
_diffrn_measurement_device_type 'Rigaku R-AXIS RAPID'
_diffrn_measurement_method \w
_diffrn_radiation_type 'Mo K\a'
_diffrn_radiation_wavelength 0.71075
_diffrn_reflns_av_R_equivalents 0.0257
_diffrn_reflns_limit_h_max 10
_diffrn_reflns_limit_h_min -10
_diffrn_reflns_limit_k_max 10
_diffrn_reflns_limit_k_min -10
_diffrn_reflns_limit_l_max 24
_diffrn_reflns_limit_l_min -24
_diffrn_reflns_number 20542
_diffrn_reflns_theta_full 27.47
_diffrn_reflns_theta_max 27.48
_diffrn_standards_number 0
_exptl_absorpt_coefficient_mu 0.118
_exptl_absorpt_correction_T_max 0.995
_exptl_absorpt_correction_T_min 0.888
_exptl_absorpt_correction_type multi-scan
_exptl_absorpt_process_details 'ABSCOR (Rigaku, 1995)'
_exptl_crystal_colour blue
_exptl_crystal_density_diffrn 1.219
_exptl_crystal_density_method 'not measured'
_exptl_crystal_description block
_exptl_crystal_F_000 466.00
_exptl_crystal_size_max 0.200
_exptl_crystal_size_mid 0.080
_exptl_crystal_size_min 0.040
_refine_diff_density_max 0.660
_refine_diff_density_min -0.310
_refine_ls_extinction_method none
_refine_ls_goodness_of_fit_ref 1.144
_refine_ls_hydrogen_treatment constr
_refine_ls_number_parameters 295
_refine_ls_number_reflns 5428
_refine_ls_number_restraints 0
_refine_ls_R_factor_gt 0.0416
_refine_ls_shift/su_max 0.000
_refine_ls_structure_factor_coef Fsqd
_refine_ls_weighting_details 'w = 1/[\s^2^(Fo^2^)+(0.0592P)^2^+0.3920P] where P=(Fo^2^+2Fc^2^)/3'
_refine_ls_weighting_scheme calc
_refine_ls_wR_factor_ref 0.1126
_reflns_number_gt 4805
_reflns_number_total 5428
_reflns_threshold_expression F^2^>2.0\s(F^2^)
_cod_data_source_file am6b13988_si_003.cif
_cod_data_source_block TIPS-BP_2D_p-stack
_cod_database_code 4514047

loop_
_symmetry_equiv_pos_site_id
_symmetry_equiv_pos_as_xyz
1 +X,+Y,+Z
2 -X,-Y,-Z

loop_
_atom_site_label
_atom_site_type_symbol
_atom_site_fract_x
_atom_site_fract_y
_atom_site_fract_z
_atom_site_U_iso_or_equiv
_atom_site_adp_type
_atom_site_occupancy
_atom_site_symmetry_multiplicity
_atom_site_calc_flag
_atom_site_refinement_flags
Si1 Si 0.63659(4) 0.77655(4) 0.161623(17) 0.01490(10) Uani 1.0 2 d .
N1 N -0.21244(13) 0.93909(13) 0.54565(5) 0.0144(2) Uani 1.0 2 d .
N2 N 0.08137(13) 0.81000(13) 0.42514(5) 0.0141(2) Uani 1.0 2 d .
C1 C -0.33053(16) 1.01057(16) 0.59842(6) 0.0146(3) Uani 1.0 2 d .
C2 C -0.45173(16) 0.92012(16) 0.60147(6) 0.0148(3) Uani 1.0 2 d .
C3 C -0.39819(16) 0.79597(16) 0.54932(6) 0.0152(3) Uani 1.0 2 d .
C4 C -0.24488(16) 0.80790(16) 0.51464(6) 0.0148(3) Uani 1.0 2 d .
C5 C -0.15385(16) 0.70394(16) 0.46130(6) 0.0157(3) Uani 1.0 2 d .
C6 C -0.00866(16) 0.70117(16) 0.42136(6) 0.0141(3) Uani 1.0 2 d .
C7 C 0.06513(16) 0.57594(16) 0.36678(6) 0.0145(3) Uani 1.0 2 d .
C8 C 0.20597(16) 0.61338(16) 0.33726(6) 0.0140(3) Uani 1.0 2 d .
C9 C 0.20970(16) 0.76306(16) 0.37479(6) 0.0139(3) Uani 1.0 2 d .
C10 C 0.32587(15) 0.85270(16) 0.36174(6) 0.0143(3) Uani 1.0 2 d .
C11 C -0.60287(16) 0.93908(17) 0.64155(6) 0.0167(3) Uani 1.0 2 d .
C12 C -0.69596(17) 0.83500(17) 0.62802(7) 0.0188(3) Uani 1.0 2 d .
C13 C -0.64194(17) 0.71237(18) 0.57554(7) 0.0205(3) Uani 1.0 2 d .
C14 C -0.49273(17) 0.69102(17) 0.53611(7) 0.0192(3) Uani 1.0 2 d .
C15 C 0.02067(17) 0.44055(17) 0.34341(7) 0.0175(3) Uani 1.0 2 d .
C16 C 0.12130(17) 0.34047(17) 0.29043(7) 0.0188(3) Uani 1.0 2 d .
C17 C 0.26366(17) 0.37544(17) 0.26153(7) 0.0187(3) Uani 1.0 2 d .
C18 C 0.30726(16) 0.51104(16) 0.28434(6) 0.0167(3) Uani 1.0 2 d .
C19 C 0.43966(16) 0.81110(16) 0.30132(6) 0.0155(3) Uani 1.0 2 d .
C20 C 0.52854(17) 0.78647(17) 0.24839(7) 0.0173(3) Uani 1.0 2 d .
C21 C 0.79626(18) 0.54459(17) 0.15001(7) 0.0212(3) Uani 1.0 2 d .
C22 C 0.73846(19) 0.40189(18) 0.18463(8) 0.0246(3) Uani 1.0 2 d .
C23 C 0.8449(3) 0.5084(2) 0.07225(9) 0.0400(5) Uani 1.0 2 d .
C24 C 0.75352(17) 0.93553(17) 0.16102(6) 0.0178(3) Uani 1.0 2 d .
C25 C 0.91468(17) 0.86951(18) 0.20993(7) 0.0216(3) Uani 1.0 2 d .
C26 C 0.8051(2) 0.9830(2) 0.08646(7) 0.0260(3) Uani 1.0 2 d .
C27 C 0.45374(17) 0.85410(18) 0.09385(7) 0.0201(3) Uani 1.0 2 d .
C28 C 0.32586(19) 1.0418(2) 0.10669(8) 0.0286(4) Uani 1.0 2 d .
C29 C 0.3536(2) 0.7299(3) 0.09132(8) 0.0288(4) Uani 1.0 2 d .
H1 H -0.1262 0.9735 0.5332 0.0173 Uiso 1.0 2 calc R
H5 H -0.1987 0.6180 0.4496 0.0188 Uiso 1.0 2 calc R
H11 H -0.6402 1.0216 0.6772 0.0201 Uiso 1.0 2 calc R
H12 H -0.7984 0.8466 0.6547 0.0225 Uiso 1.0 2 calc R
H13 H -0.7088 0.6432 0.5670 0.0246 Uiso 1.0 2 calc R
H14 H -0.4555 0.6072 0.5010 0.0231 Uiso 1.0 2 calc R
H15 H -0.0760 0.4174 0.3632 0.0210 Uiso 1.0 2 calc R
H16 H 0.0934 0.2476 0.2737 0.0226 Uiso 1.0 2 calc R
H17 H 0.3317 0.3050 0.2256 0.0224 Uiso 1.0 2 calc R
H18 H 0.4040 0.5338 0.2644 0.0200 Uiso 1.0 2 calc R
H21 H 0.9070 0.5331 0.1745 0.0254 Uiso 1.0 2 calc R
H22A H 0.6313 0.4058 0.1616 0.0295 Uiso 1.0 2 calc R
H22B H 0.7155 0.4222 0.2349 0.0295 Uiso 1.0 2 calc R
H22C H 0.8317 0.2864 0.1796 0.0295 Uiso 1.0 2 calc R
H23A H 0.9377 0.3917 0.0695 0.0480 Uiso 1.0 2 calc R
H23B H 0.8869 0.5973 0.0514 0.0480 Uiso 1.0 2 calc R
H23C H 0.7413 0.5129 0.0463 0.0480 Uiso 1.0 2 calc R
H24 H 0.6693 1.0466 0.1800 0.0213 Uiso 1.0 2 calc R
H25A H 0.8805 0.8383 0.2571 0.0259 Uiso 1.0 2 calc R
H25B H 0.9615 0.9622 0.2131 0.0259 Uiso 1.0 2 calc R
H25C H 1.0049 0.7659 0.1908 0.0259 Uiso 1.0 2 calc R
H26A H 0.8604 1.0692 0.0893 0.0311 Uiso 1.0 2 calc R
H26B H 0.6998 1.0331 0.0567 0.0311 Uiso 1.0 2 calc R
H26C H 0.8878 0.8771 0.0659 0.0311 Uiso 1.0 2 calc R
H27 H 0.5084 0.8572 0.0464 0.0241 Uiso 1.0 2 calc R
H28A H 0.2724 1.0437 0.1534 0.0344 Uiso 1.0 2 calc R
H28B H 0.2338 1.0800 0.0704 0.0344 Uiso 1.0 2 calc R
H28C H 0.3899 1.1212 0.1044 0.0344 Uiso 1.0 2 calc R
H29A H 0.4340 0.6147 0.0772 0.0346 Uiso 1.0 2 calc R
H29B H 0.2575 0.7785 0.0570 0.0346 Uiso 1.0 2 calc R
H29C H 0.3056 0.7174 0.1381 0.0346 Uiso 1.0 2 calc R

loop_
_atom_site_aniso_label
_atom_site_aniso_U_11
_atom_site_aniso_U_22
_atom_site_aniso_U_33
_atom_site_aniso_U_12
_atom_site_aniso_U_13
_atom_site_aniso_U_23
Si1 0.01465(18) 0.01802(18) 0.01250(17) -0.00674(14) 0.00381(12) -0.00165(12)
N1 0.0140(5) 0.0174(5) 0.0142(5) -0.0085(4) 0.0039(4) -0.0025(4)
N2 0.0133(5) 0.0168(5) 0.0137(5) -0.0075(4) 0.0021(4) -0.0007(4)
C1 0.0133(6) 0.0176(6) 0.0136(6) -0.0070(5) 0.0022(5) 0.0003(5)
C2 0.0151(6) 0.0162(6) 0.0145(6) -0.0079(5) 0.0009(5) 0.0007(5)
C3 0.0149(6) 0.0165(6) 0.0148(6) -0.0070(5) 0.0030(5) -0.0000(5)
C4 0.0145(6) 0.0164(6) 0.0156(6) -0.0083(5) 0.0017(5) 0.0004(5)
C5 0.0166(6) 0.0156(6) 0.0172(6) -0.0088(5) 0.0021(5) -0.0013(5)
C6 0.0146(6) 0.0150(6) 0.0135(6) -0.0064(5) 0.0006(5) -0.0005(5)
C7 0.0147(6) 0.0155(6) 0.0130(6) -0.0053(5) 0.0008(5) 0.0000(5)
C8 0.0138(6) 0.0156(6) 0.0131(6) -0.0062(5) -0.0010(5) 0.0009(5)
C9 0.0136(6) 0.0160(6) 0.0121(6) -0.0056(5) 0.0008(5) -0.0004(5)
C10 0.0132(6) 0.0176(6) 0.0131(6) -0.0067(5) 0.0018(5) -0.0008(5)
C11 0.0158(6) 0.0194(6) 0.0159(6) -0.0077(5) 0.0033(5) -0.0014(5)
C12 0.0163(6) 0.0226(7) 0.0196(6) -0.0101(5) 0.0041(5) -0.0001(5)
C13 0.0199(7) 0.0232(7) 0.0242(7) -0.0147(6) 0.0049(5) -0.0030(5)
C14 0.0207(7) 0.0193(6) 0.0216(6) -0.0115(5) 0.0061(5) -0.0052(5)
C15 0.0177(6) 0.0195(6) 0.0180(6) -0.0102(5) 0.0027(5) -0.0017(5)
C16 0.0216(7) 0.0175(6) 0.0197(6) -0.0095(5) 0.0011(5) -0.0043(5)
C17 0.0196(6) 0.0194(6) 0.0163(6) -0.0060(5) 0.0035(5) -0.0050(5)
C18 0.0158(6) 0.0190(6) 0.0157(6) -0.0072(5) 0.0025(5) -0.0012(5)
C19 0.0156(6) 0.0168(6) 0.0161(6) -0.0083(5) 0.0005(5) -0.0009(5)
C20 0.0181(6) 0.0193(6) 0.0169(6) -0.0096(5) 0.0019(5) -0.0019(5)
C21 0.0204(7) 0.0196(7) 0.0228(7) -0.0068(6) 0.0069(5) -0.0025(5)
C22 0.0257(7) 0.0198(7) 0.0283(7) -0.0088(6) 0.0046(6) -0.0014(6)
C23 0.0539(11) 0.0261(8) 0.0327(9) -0.0071(8) 0.0261(8) -0.0074(7)
C24 0.0176(6) 0.0201(6) 0.0157(6) -0.0075(5) 0.0023(5) 0.0006(5)
C25 0.0184(6) 0.0249(7) 0.0228(7) -0.0100(6) 0.0007(5) 0.0001(6)
C26 0.0311(8) 0.0339(8) 0.0192(7) -0.0201(7) 0.0026(6) 0.0030(6)
C27 0.0194(6) 0.0262(7) 0.0150(6) -0.0088(6) 0.0016(5) -0.0020(5)
C28 0.0235(7) 0.0320(8) 0.0236(7) -0.0020(6) -0.0022(6) -0.0045(6)
C29 0.0261(8) 0.0397(9) 0.0253(7) -0.0179(7) -0.0037(6) 0.0008(6)

loop_
_atom_type_symbol
_atom_type_description
_atom_type_scat_dispersion_real
_atom_type_scat_dispersion_imag
_atom_type_scat_source
C C 0.0033 0.0016
;
International Tables for Crystallography
(1992, Vol. C, Tables 4.2.6.8 and 6.1.1.4)
;
H H 0.0000 0.0000
;
International Tables for Crystallography
(1992, Vol. C, Table 6.1.1.4)
;
N N 0.0061 0.0033
;
International Tables for Crystallography
(1992, Vol. C, Tables 4.2.6.8 and 6.1.1.4)
;
Si Si 0.0817 0.0704
;
International Tables for Crystallography
(1992, Vol. C, Tables 4.2.6.8 and 6.1.1.4)
;

loop_
_geom_angle_atom_site_label_1
_geom_angle_atom_site_label_2
_geom_angle_atom_site_label_3
_geom_angle
_geom_angle_publ_flag
_geom_angle_site_symmetry_1
_geom_angle_site_symmetry_3
C20 Si1 C21 109.25(6) yes . .
C20 Si1 C24 106.82(7) yes . .
C20 Si1 C27 105.92(6) yes . .
C21 Si1 C24 111.31(7) yes . .
C21 Si1 C27 113.12(7) yes . .
C24 Si1 C27 110.09(7) yes . .
C1 N1 C4 112.12(12) yes . .
C6 N2 C9 107.04(11) yes . .
N1 C1 C2 106.73(12) yes . .
N1 C1 C10 123.26(14) yes . 2_576
C2 C1 C10 130.00(11) yes . 2_576
C1 C2 C3 106.68(11) yes . .
C1 C2 C11 133.57(12) yes . .
C3 C2 C11 119.69(14) yes . .
C2 C3 C4 108.40(13) yes . .
C2 C3 C14 121.38(12) yes . .
C4 C3 C14 130.16(12) yes . .
N1 C4 C3 106.06(10) yes . .
N1 C4 C5 129.08(14) yes . .
C3 C4 C5 124.86(14) yes . .
C4 C5 C6 132.20(15) yes . .
N2 C6 C5 127.28(12) yes . .
N2 C6 C7 110.73(11) yes . .
C5 C6 C7 121.97(14) yes . .
C6 C7 C8 106.16(13) yes . .
C6 C7 C15 132.36(13) yes . .
C8 C7 C15 121.48(11) yes . .
C7 C8 C9 105.27(11) yes . .
C7 C8 C18 119.77(14) yes . .
C9 C8 C18 134.95(14) yes . .
N2 C9 C8 110.77(13) yes . .
N2 C9 C10 122.79(12) yes . .
C8 C9 C10 126.43(11) yes . .
C1 C10 C9 124.33(11) yes 2_576 .
C1 C10 C19 116.61(13) yes 2_576 .
C9 C10 C19 118.93(12) yes . .
C2 C11 C12 118.56(12) yes . .
C11 C12 C13 121.25(13) yes . .
C12 C13 C14 120.89(15) yes . .
C3 C14 C13 118.22(13) yes . .
C7 C15 C16 118.31(14) yes . .
C15 C16 C17 120.48(15) yes . .
C16 C17 C18 121.29(12) yes . .
C8 C18 C17 118.67(13) yes . .
C10 C19 C20 175.74(12) yes . .
Si1 C20 C19 171.48(11) yes . .
Si1 C21 C22 114.37(10) yes . .
Si1 C21 C23 112.63(9) yes . .
C22 C21 C23 110.35(14) yes . .
Si1 C24 C25 112.19(10) yes . .
Si1 C24 C26 113.18(11) yes . .
C25 C24 C26 110.23(12) yes . .
Si1 C27 C28 110.92(11) yes . .
Si1 C27 C29 112.77(10) yes . .
C28 C27 C29 110.35(12) yes . .
C1 N1 H1 123.941 no . .
C4 N1 H1 123.944 no . .
C4 C5 H5 113.902 no . .
C6 C5 H5 113.901 no . .
C2 C11 H11 120.719 no . .
C12 C11 H11 120.717 no . .
C11 C12 H12 119.371 no . .
C13 C12 H12 119.379 no . .
C12 C13 H13 119.550 no . .
C14 C13 H13 119.560 no . .
C3 C14 H14 120.894 no . .
C13 C14 H14 120.887 no . .
C7 C15 H15 120.844 no . .
C16 C15 H15 120.850 no . .
C15 C16 H16 119.763 no . .
C17 C16 H16 119.756 no . .
C16 C17 H17 119.356 no . .
C18 C17 H17 119.355 no . .
C8 C18 H18 120.669 no . .
C17 C18 H18 120.664 no . .
Si1 C21 H21 106.292 no . .
C22 C21 H21 106.295 no . .
C23 C21 H21 106.287 no . .
C21 C22 H22A 109.476 no . .
C21 C22 H22B 109.465 no . .
C21 C22 H22C 109.476 no . .
H22A C22 H22B 109.469 no . .
H22A C22 H22C 109.477 no . .
H22B C22 H22C 109.465 no . .
C21 C23 H23A 109.465 no . .
C21 C23 H23B 109.466 no . .
C21 C23 H23C 109.467 no . .
H23A C23 H23B 109.474 no . .
H23A C23 H23C 109.475 no . .
H23B C23 H23C 109.480 no . .
Si1 C24 H24 106.952 no . .
C25 C24 H24 106.960 no . .
C26 C24 H24 106.946 no . .
C24 C25 H25A 109.470 no . .
C24 C25 H25B 109.469 no . .
C24 C25 H25C 109.473 no . .
H25A C25 H25B 109.470 no . .
H25A C25 H25C 109.477 no . .
H25B C25 H25C 109.468 no . .
C24 C26 H26A 109.466 no . .
C24 C26 H26B 109.473 no . .
C24 C26 H26C 109.477 no . .
H26A C26 H26B 109.469 no . .
H26A C26 H26C 109.479 no . .
H26B C26 H26C 109.464 no . .
Si1 C27 H27 107.526 no . .
C28 C27 H27 107.519 no . .
C29 C27 H27 107.518 no . .
C27 C28 H28A 109.473 no . .
C27 C28 H28B 109.474 no . .
C27 C28 H28C 109.474 no . .
H28A C28 H28B 109.467 no . .
H28A C28 H28C 109.468 no . .
H28B C28 H28C 109.471 no . .
C27 C29 H29A 109.471 no . .
C27 C29 H29B 109.473 no . .
C27 C29 H29C 109.471 no . .
H29A C29 H29B 109.472 no . .
H29A C29 H29C 109.469 no . .
H29B C29 H29C 109.472 no . .

loop_
_geom_bond_atom_site_label_1
_geom_bond_atom_site_label_2
_geom_bond_distance
_geom_bond_publ_flag
_geom_bond_site_symmetry_2
Si1 C20 1.8456(14) yes .
Si1 C21 1.8904(12) yes .
Si1 C24 1.8914(17) yes .
Si1 C27 1.8912(14) yes .
N1 C1 1.3758(15) yes .
N1 C4 1.3718(19) yes .
N2 C6 1.365(2) yes .
N2 C9 1.3680(16) yes .
C1 C2 1.449(3) yes .
C1 C10 1.405(2) yes 2_576
C2 C3 1.4081(17) yes .
C2 C11 1.4056(18) yes .
C3 C4 1.443(2) yes .
C3 C14 1.397(3) yes .
C4 C5 1.3815(16) yes .
C5 C6 1.3941(19) yes .
C6 C7 1.4614(17) yes .
C7 C8 1.403(2) yes .
C7 C15 1.394(3) yes .
C8 C9 1.470(2) yes .
C8 C18 1.3970(16) yes .
C9 C10 1.419(3) yes .
C10 C19 1.4383(17) yes .
C11 C12 1.383(3) yes .
C12 C13 1.405(2) yes .
C13 C14 1.382(2) yes .
C15 C16 1.3882(18) yes .
C16 C17 1.400(3) yes .
C17 C18 1.388(3) yes .
C19 C20 1.2109(18) yes .
C21 C22 1.533(3) yes .
C21 C23 1.537(3) yes .
C24 C25 1.5357(18) yes .
C24 C26 1.5382(19) yes .
C27 C28 1.5383(19) yes .
C27 C29 1.537(3) yes .
N1 H1 0.880 no .
C5 H5 0.950 no .
C11 H11 0.950 no .
C12 H12 0.950 no .
C13 H13 0.950 no .
C14 H14 0.950 no .
C15 H15 0.950 no .
C16 H16 0.950 no .
C17 H17 0.950 no .
C18 H18 0.950 no .
C21 H21 1.000 no .
C22 H22A 0.980 no .
C22 H22B 0.980 no .
C22 H22C 0.980 no .
C23 H23A 0.980 no .
C23 H23B 0.980 no .
C23 H23C 0.980 no .
C24 H24 1.000 no .
C25 H25A 0.980 no .
C25 H25B 0.980 no .
C25 H25C 0.980 no .
C26 H26A 0.980 no .
C26 H26B 0.980 no .
C26 H26C 0.980 no .
C27 H27 1.000 no .
C28 H28A 0.980 no .
C28 H28B 0.980 no .
C28 H28C 0.980 no .
C29 H29A 0.980 no .
C29 H29B 0.980 no .
C29 H29C 0.980 no .

loop_
_geom_contact_atom_site_label_1
_geom_contact_atom_site_label_2
_geom_contact_distance
_geom_contact_publ_flag
_geom_contact_site_symmetry_2
N1 N2 3.2137(14) no .
N1 N2 2.7503(18) no 2_576
N1 C6 3.1830(15) no .
N1 C9 2.9624(18) no 2_576
N2 C1 2.954(2) no 2_576
N2 C4 3.1494(17) no .
C1 C20 3.4977(18) no 2_576
C2 C13 2.784(3) no .
C2 C19 2.9945(19) no 2_576
C3 C12 2.7641(19) no .
C5 C9 3.557(2) no .
C5 C14 3.135(2) no .
C5 C15 3.1428(18) no .
C6 C10 3.560(2) no .
C7 C17 2.7595(17) no .
C8 C16 2.785(3) no .
C8 C19 2.994(3) no .
C9 C20 3.5666(19) no .
C10 C11 3.322(3) no 2_576
C10 C18 3.304(2) no .
C11 C14 2.8318(19) no .
C11 C19 3.098(3) no 2_576
C11 C20 3.390(2) no 2_576
C15 C18 2.825(2) no .
C18 C19 3.085(3) no .
C18 C20 3.431(3) no .
C20 C22 3.2765(19) no .
C20 C25 3.542(3) no .
C20 C28 3.3593(19) no .
C20 C29 3.464(3) no .
C21 C25 3.429(3) no .
C21 C29 3.548(2) no .
C23 C27 3.438(2) no .
C24 C28 3.451(2) no .
C26 C27 3.428(3) no .
N1 C3 3.5721(15) no 2_476
N1 C13 3.4181(16) no 2_476
N1 C14 3.4041(15) no 2_476
N1 C15 3.5098(16) no 2_566
N2 C12 3.5230(14) no 2_476
N2 C13 3.5450(17) no 1_655
C1 C3 3.5223(16) no 2_476
C1 C14 3.3717(17) no 2_476
C1 C16 3.3809(17) no 2_566
C2 C3 3.5119(16) no 2_476
C2 C4 3.3933(16) no 2_476
C2 C16 3.3911(16) no 2_566
C2 C17 3.4111(17) no 2_566
C3 N1 3.5721(15) no 2_476
C3 C1 3.5223(16) no 2_476
C3 C2 3.5119(16) no 2_476
C3 C3 3.5678(16) no 2_476
C3 C7 3.5626(15) no 2_566
C3 C15 3.5774(17) no 2_566
C4 C2 3.3933(16) no 2_476
C4 C11 3.4825(16) no 2_476
C4 C15 3.3960(17) no 2_566
C5 C11 3.3899(16) no 2_476
C7 C3 3.5626(15) no 2_566
C8 C14 3.5594(16) no 2_566
C8 C25 3.4406(17) no 1_455
C11 C4 3.4825(16) no 2_476
C11 C5 3.3899(16) no 2_476
C11 C17 3.4737(16) no 2_566
C12 N2 3.5230(14) no 2_476
C13 N1 3.4181(16) no 2_476
C13 N2 3.5450(17) no 1_455
C14 N1 3.4041(15) no 2_476
C14 C1 3.3717(17) no 2_476
C14 C8 3.5594(16) no 2_566
C14 C14 3.548(3) no 2_466
C15 N1 3.5098(16) no 2_566
C15 C3 3.5774(17) no 2_566
C15 C4 3.3960(17) no 2_566
C16 C1 3.3809(17) no 2_566
C16 C2 3.3911(16) no 2_566
C17 C2 3.4111(17) no 2_566
C17 C11 3.4737(16) no 2_566
C25 C8 3.4406(17) no 1_655
Si1 H11 3.5725 no 2_576
Si1 H22A 3.0680 no .
Si1 H22B 2.9978 no .
Si1 H23B 2.9489 no .
Si1 H23C 3.0542 no .
Si1 H25A 2.9286 no .
Si1 H25C 3.0558 no .
Si1 H26B 2.9941 no .
Si1 H26C 3.0325 no .
Si1 H28A 2.9753 no .
Si1 H28C 2.9559 no .
Si1 H29A 3.0236 no .
Si1 H29C 2.9840 no .
N1 H1 3.4213 no 2_576
N1 H5 3.2650 no .
N2 H1 2.7189 no .
N2 H1 2.1464 no 2_576
N2 H5 3.2571 no .
C1 H11 2.8995 no .
C2 H1 3.1147 no .
C2 H12 3.2568 no .
C2 H14 3.3048 no .
C3 H1 3.0980 no .
C3 H5 2.6104 no .
C3 H11 3.2956 no .
C3 H13 3.2463 no .
C4 H14 2.8299 no .
C5 H1 2.7555 no .
C5 H14 2.9463 no .
C5 H15 2.9630 no .
C6 H1 3.0538 no .
C6 H1 3.4179 no 2_576
C6 H15 2.8781 no .
C7 H5 2.5796 no .
C7 H16 3.2504 no .
C7 H18 3.2847 no .
C8 H15 3.2988 no .
C8 H17 3.2537 no .
C9 H1 2.7396 no 2_576
C9 H18 2.9286 no .
C10 H1 2.6752 no 2_576
C10 H11 3.1823 no 2_576
C10 H18 3.1595 no .
C11 H13 3.2779 no .
C11 H24 3.4190 no 2_576
C11 H25A 3.0611 no 2_576
C12 H14 3.2860 no .
C12 H25A 3.4339 no 2_576
C13 H11 3.2884 no .
C14 H5 2.7857 no .
C14 H12 3.2735 no .
C15 H5 2.7702 no .
C15 H17 3.2714 no .
C16 H18 3.2881 no .
C17 H15 3.2824 no .
C18 H16 3.2806 no .
C18 H22A 3.3946 no .
C18 H22B 3.2839 no .
C18 H29C 3.1607 no .
C19 H11 2.5648 no 2_576
C19 H18 2.5471 no .
C19 H22B 3.4491 no .
C19 H28A 3.3095 no .
C19 H29C 3.5286 no .
C20 H11 2.5963 no 2_576
C20 H18 2.6404 no .
C20 H21 3.3612 no .
C20 H22A 3.4378 no .
C20 H22B 2.8345 no .
C20 H24 3.0112 no .
C20 H25A 3.0873 no .
C20 H28A 2.9160 no .
C20 H29C 3.0220 no .
C21 H25A 3.5146 no .
C21 H25C 3.0699 no .
C21 H26C 3.4019 no .
C21 H27 3.3293 no .
C21 H29A 3.1440 no .
C22 H18 2.9681 no .
C22 H23A 2.6892 no .
C22 H23B 3.3642 no .
C22 H23C 2.7285 no .
C22 H29A 3.1566 no .
C23 H22A 2.7362 no .
C23 H22B 3.3647 no .
C23 H22C 2.6800 no .
C23 H26C 3.1791 no .
C23 H27 3.1713 no .
C23 H29A 3.1561 no .
C24 H11 3.1904 no 2_576
C24 H21 3.0663 no .
C24 H23B 3.4037 no .
C24 H27 3.2431 no .
C24 H28C 2.9873 no .
C25 H11 2.9991 no 2_576
C25 H12 3.4510 no 2_576
C25 H21 2.9121 no .
C25 H26A 2.6785 no .
C25 H26B 3.3655 no .
C25 H26C 2.7405 no .
C26 H23B 3.0993 no .
C26 H25A 3.3669 no .
C26 H25B 2.7136 no .
C26 H25C 2.7033 no .
C26 H27 3.1082 no .
C26 H28C 3.1841 no .
C27 H22A 3.5854 no .
C27 H23B 3.4966 no .
C27 H23C 3.0855 no .
C27 H24 3.2947 no .
C27 H26B 2.9685 no .
C28 H24 3.1859 no .
C28 H26B 3.1742 no .
C28 H29A 3.3664 no .
C28 H29B 2.6609 no .
C28 H29C 2.7659 no .
C29 H18 3.5302 no .
C29 H22A 3.0369 no .
C29 H23C 3.1418 no .
C29 H28A 2.7465 no .
C29 H28B 2.6792 no .
C29 H28C 3.3679 no .
H1 H1 2.5666 no 2_576
H5 H14 2.3364 no .
H5 H15 2.3320 no .
H11 H12 2.3338 no .
H11 H24 2.7568 no 2_576
H11 H25A 2.2692 no 2_576
H11 H25B 3.2960 no 2_576
H12 H13 2.3394 no .
H12 H24 3.5901 no 2_576
H12 H25A 3.0236 no 2_576
H12 H25B 3.0512 no 2_576
H13 H14 2.3388 no .
H15 H16 2.3469 no .
H16 H17 2.3372 no .
H17 H18 2.3380 no .
H17 H22A 3.0847 no .
H18 H22A 2.6497 no .
H18 H22B 2.4386 no .
H18 H29A 3.5921 no .
H18 H29C 2.7189 no .
H21 H22A 2.8510 no .
H21 H22B 2.3463 no .
H21 H22C 2.3305 no .
H21 H23A 2.3282 no .
H21 H23B 2.3569 no .
H21 H23C 2.8541 no .
H21 H25A 2.9770 no .
H21 H25C 2.3776 no .
H21 H26C 3.3553 no .
H22A H23A 3.0056 no .
H22A H23C 2.5812 no .
H22A H29A 2.4134 no .
H22A H29C 2.9487 no .
H22B H23A 3.5720 no .
H22C H23A 2.4786 no .
H22C H23B 3.5689 no .
H22C H23C 2.9805 no .
H23B H25C 3.3777 no .
H23B H26B 3.3370 no .
H23B H26C 2.3381 no .
H23B H27 3.0418 no .
H23C H27 2.7608 no .
H23C H29A 2.4158 no .
H24 H25A 2.3781 no .
H24 H25B 2.3239 no .
H24 H25C 2.8583 no .
H24 H26A 2.3530 no .
H24 H26B 2.3520 no .
H24 H26C 2.8611 no .
H24 H27 3.5715 no .
H24 H28A 3.3194 no .
H24 H28C 2.5836 no .
H25A H26A 3.5809 no .
H25B H26A 2.5029 no .
H25B H26B 3.5880 no .
H25B H26C 3.0464 no .
H25C H26A 2.9387 no .
H25C H26C 2.5584 no .
H26B H27 2.5233 no .
H26B H28C 2.5358 no .
H26C H27 3.2133 no .
H27 H28A 2.8663 no .
H27 H28B 2.3695 no .
H27 H28C 2.3523 no .
H27 H29A 2.3371 no .
H27 H29B 2.3830 no .
H27 H29C 2.8648 no .
H28A H29B 2.9690 no .
H28A H29C 2.6290 no .
H28B H29A 3.5515 no .
H28B H29B 2.4438 no .
H28B H29C 3.0253 no .
H28C H29B 3.5491 no .
N1 H15 3.3980 no 2_566
N2 H12 3.2219 no 2_476
N2 H13 3.1726 no 1_655
N2 H25A 3.5741 no 1_455
C1 H14 3.4362 no 2_476
C1 H16 3.2649 no 2_566
C4 H15 3.4374 no 2_566
C5 H5 3.4880 no 2_566
C5 H11 3.3849 no 2_476
C5 H13 3.5148 no 2_466
C6 H5 3.4390 no 2_566
C6 H11 3.4329 no 2_476
C6 H25A 3.2759 no 1_455
C7 H25A 2.9018 no 1_455
C7 H25C 3.5620 no 1_455
C8 H25A 3.0002 no 1_455
C8 H25B 3.5870 no 1_455
C8 H25C 3.1987 no 1_455
C9 H14 3.4913 no 1_655
C9 H25A 3.3921 no 1_455
C10 H14 3.3326 no 1_655
C10 H16 3.4375 no 1_565
C11 H17 3.4064 no 2_566
C12 H1 3.4417 no 2_476
C12 H15 3.2744 no 2_466
C12 H22B 3.2926 no 2_566
C13 H1 3.2232 no 2_476
C13 H5 3.4920 no 2_466
C13 H14 2.9150 no 2_466
C13 H15 3.0759 no 2_466
C14 H1 3.5213 no 2_476
C14 H13 3.3518 no 2_466
C14 H14 2.7757 no 2_466
C15 H12 3.4863 no 2_466
C15 H13 3.3070 no 2_466
C15 H21 3.3184 no 1_455
C15 H22B 3.3288 no 1_455
C15 H25A 3.3652 no 1_455
C16 H21 2.8445 no 1_455
C16 H22B 3.3253 no 1_455
C16 H22C 3.3756 no 1_455
C16 H28A 3.5522 no 1_545
C17 H21 3.1752 no 1_455
C17 H25C 3.3339 no 1_455
C17 H28A 3.4908 no 1_545
C18 H25A 3.5547 no 1_455
C18 H25C 3.0885 no 1_455
C21 H16 3.5350 no 1_655
C22 H12 3.5019 no 2_566
C22 H16 3.1829 no 1_655
C22 H24 3.1878 no 1_545
C22 H25B 3.4018 no 1_545
C22 H26A 3.1993 no 1_545
C23 H23A 3.4261 no 2_765
C23 H23B 3.1169 no 2_765
C23 H26A 3.5636 no 1_545
C24 H22C 3.2253 no 1_565
C25 H22C 3.2547 no 1_565
C25 H29C 3.2792 no 1_655
C26 H22C 3.2184 no 1_565
C26 H27 3.4697 no 2_675
C26 H28B 3.0946 no 2_675
C26 H29B 3.5075 no 1_655
C26 H29B 3.1893 no 2_675
C27 H26B 3.0911 no 2_675
C27 H27 3.5473 no 2_675
C28 H17 3.2332 no 1_565
C28 H23A 3.4522 no 1_465
C28 H26B 3.2224 no 2_675
C28 H27 3.3739 no 2_675
C29 H25C 3.3277 no 1_455
C29 H26B 3.2597 no 2_675
C29 H26C 3.5885 no 1_455
H1 C12 3.4417 no 2_476
H1 C13 3.2232 no 2_476
H1 C14 3.5213 no 2_476
H1 H12 3.3917 no 1_655
H1 H13 3.5275 no 1_655
H1 H13 3.4027 no 2_476
H1 H15 3.5104 no 2_566
H5 C5 3.4880 no 2_566
H5 C6 3.4390 no 2_566
H5 C13 3.4920 no 2_466
H5 H11 3.5569 no 2_476
H5 H13 2.5724 no 2_466
H11 C5 3.3849 no 2_476
H11 C6 3.4329 no 2_476
H11 H5 3.5569 no 2_476
H11 H17 3.3952 no 2_566
H12 N2 3.2219 no 2_476
H12 C15 3.4863 no 2_466
H12 C22 3.5019 no 2_566
H12 H1 3.3917 no 1_455
H12 H15 2.7730 no 2_466
H12 H16 3.0781 no 2_466
H12 H22B 2.8478 no 2_566
H12 H22C 3.3059 no 2_566
H13 N2 3.1726 no 1_455
H13 C5 3.5148 no 2_466
H13 C14 3.3518 no 2_466
H13 C15 3.3070 no 2_466
H13 H1 3.5275 no 1_455
H13 H1 3.4027 no 2_476
H13 H5 2.5724 no 2_466
H13 H14 2.4281 no 2_466
H13 H15 2.3686 no 2_466
H14 C1 3.4362 no 2_476
H14 C9 3.4913 no 1_455
H14 C10 3.3326 no 1_455
H14 C13 2.9150 no 2_466
H14 C14 2.7757 no 2_466
H14 H13 2.4281 no 2_466
H14 H14 2.1514 no 2_466
H15 N1 3.3980 no 2_566
H15 C4 3.4374 no 2_566
H15 C12 3.2744 no 2_466
H15 C13 3.0759 no 2_466
H15 H1 3.5104 no 2_566
H15 H12 2.7730 no 2_466
H15 H13 2.3686 no 2_466
H15 H22B 2.9949 no 1_455
H16 C1 3.2649 no 2_566
H16 C10 3.4375 no 1_545
H16 C21 3.5350 no 1_455
H16 C22 3.1829 no 1_455
H16 H12 3.0781 no 2_466
H16 H21 2.8788 no 1_455
H16 H22B 2.9774 no 1_455
H16 H22C 2.7355 no 1_455
H16 H25B 3.2088 no 1_445
H16 H28A 2.9416 no 1_545
H17 C11 3.4064 no 2_566
H17 C28 3.2332 no 1_545
H17 H11 3.3952 no 2_566
H17 H21 3.4126 no 1_455
H17 H24 2.9427 no 1_545
H17 H28A 2.8116 no 1_545
H17 H28C 2.7632 no 1_545
H18 H25C 3.3934 no 1_455
H21 C15 3.3184 no 1_655
H21 C16 2.8445 no 1_655
H21 C17 3.1752 no 1_655
H21 H16 2.8788 no 1_655
H21 H17 3.4126 no 1_655
H22A H24 2.8542 no 1_545
H22A H26A 3.0886 no 1_545
H22B C12 3.2926 no 2_566
H22B C15 3.3288 no 1_655
H22B C16 3.3253 no 1_655
H22B H12 2.8478 no 2_566
H22B H15 2.9949 no 1_655
H22B H16 2.9774 no 1_655
H22B H24 3.4737 no 1_545
H22C C16 3.3756 no 1_655
H22C C24 3.2253 no 1_545
H22C C25 3.2547 no 1_545
H22C C26 3.2184 no 1_545
H22C H12 3.3059 no 2_566
H22C H16 2.7355 no 1_655
H22C H24 2.7665 no 1_545
H22C H25B 2.5201 no 1_545
H22C H26A 2.4940 no 1_545
H22C H28A 3.4601 no 1_645
H23A C23 3.4261 no 2_765
H23A C28 3.4522 no 1_645
H23A H23A 3.4453 no 2_765
H23A H23B 2.6992 no 2_765
H23A H26A 2.9538 no 1_545
H23A H26C 3.4202 no 2_765
H23A H28A 3.4669 no 1_645
H23A H28B 2.7951 no 1_645
H23A H28C 3.5938 no 1_645
H23A H29B 3.5411 no 2_665
H23B C23 3.1169 no 2_765
H23B H23A 2.6992 no 2_765
H23B H23B 2.7970 no 2_765
H23B H23C 3.3897 no 2_765
H23B H28B 3.2790 no 2_675
H23C H23B 3.3897 no 2_765
H23C H26A 3.4566 no 1_545
H23C H29A 3.1988 no 2_665
H23C H29B 3.1842 no 2_665
H24 C22 3.1878 no 1_565
H24 H17 2.9427 no 1_565
H24 H22A 2.8542 no 1_565
H24 H22B 3.4737 no 1_565
H24 H22C 2.7665 no 1_565
H25A N2 3.5741 no 1_655
H25A C6 3.2759 no 1_655
H25A C7 2.9018 no 1_655
H25A C8 3.0002 no 1_655
H25A C9 3.3921 no 1_655
H25A C15 3.3652 no 1_655
H25A C18 3.5547 no 1_655
H25B C8 3.5870 no 1_655
H25B C22 3.4018 no 1_565
H25B H16 3.2088 no 1_665
H25B H22C 2.5201 no 1_565
H25B H28A 3.0563 no 1_655
H25B H29C 3.1603 no 1_655
H25C C7 3.5620 no 1_655
H25C C8 3.1987 no 1_655
H25C C17 3.3339 no 1_655
H25C C18 3.0885 no 1_655
H25C C29 3.3277 no 1_655
H25C H18 3.3934 no 1_655
H25C H29B 3.2681 no 1_655
H25C H29C 2.5441 no 1_655
H26A C22 3.1993 no 1_565
H26A C23 3.5636 no 1_565
H26A H22A 3.0886 no 1_565
H26A H22C 2.4940 no 1_565
H26A H23A 2.9538 no 1_565
H26A H23C 3.4566 no 1_565
H26A H28A 3.5483 no 1_655
H26A H28B 3.1159 no 1_655
H26A H28B 3.5416 no 2_675
H26A H29B 3.3142 no 1_655
H26A H29B 2.9971 no 2_675
H26B C27 3.0911 no 2_675
H26B C28 3.2224 no 2_675
H26B C29 3.2597 no 2_675
H26B H27 2.5165 no 2_675
H26B H28B 2.6110 no 2_675
H26B H28C 3.5713 no 2_675
H26B H29A 3.5914 no 2_675
H26B H29B 2.6739 no 2_675
H26C C29 3.5885 no 1_655
H26C H23A 3.4202 no 2_765
H26C H28B 2.7456 no 2_675
H26C H29B 2.8396 no 1_655
H26C H29B 3.4153 no 2_675
H26C H29C 3.4611 no 1_655
H27 C26 3.4697 no 2_675
H27 C27 3.5473 no 2_675
H27 C28 3.3739 no 2_675
H27 H26B 2.5165 no 2_675
H27 H27 2.8136 no 2_675
H27 H28B 3.1885 no 2_675
H27 H28C 2.9778 no 2_675
H28A C16 3.5522 no 1_565
H28A C17 3.4908 no 1_565
H28A H16 2.9416 no 1_565
H28A H17 2.8116 no 1_565
H28A H22C 3.4601 no 1_465
H28A H23A 3.4669 no 1_465
H28A H25B 3.0563 no 1_455
H28A H26A 3.5483 no 1_455
H28B C26 3.0946 no 2_675
H28B H23A 2.7951 no 1_465
H28B H23B 3.2790 no 2_675
H28B H26A 3.1159 no 1_455
H28B H26A 3.5416 no 2_675
H28B H26B 2.6110 no 2_675
H28B H26C 2.7456 no 2_675
H28B H27 3.1885 no 2_675
H28C H17 2.7632 no 1_565
H28C H23A 3.5938 no 1_465
H28C H26B 3.5713 no 2_675
H28C H27 2.9778 no 2_675
H29A H23C 3.1988 no 2_665
H29A H26B 3.5914 no 2_675
H29A H29A 3.5104 no 2_665
H29B C26 3.5075 no 1_455
H29B C26 3.1893 no 2_675
H29B H23A 3.5411 no 2_665
H29B H23C 3.1842 no 2_665
H29B H25C 3.2681 no 1_455
H29B H26A 3.3142 no 1_455
H29B H26A 2.9971 no 2_675
H29B H26B 2.6739 no 2_675
H29B H26C 2.8396 no 1_455
H29B H26C 3.4153 no 2_675
H29C C25 3.2792 no 1_455
H29C H25B 3.1603 no 1_455
H29C H25C 2.5441 no 1_455
H29C H26C 3.4611 no 1_455

loop_
_geom_hbond_atom_site_label_D
_geom_hbond_atom_site_label_H
_geom_hbond_atom_site_label_A
_geom_hbond_site_symmetry_A
_geom_hbond_distance_DA
_geom_hbond_distance_DH
_geom_hbond_distance_HA
_geom_hbond_angle_DHA
_geom_hbond_publ_flag
N1 H1 N2 2_576 2.7503(18) 0.880 2.146 125.3 no

loop_
_geom_torsion_atom_site_label_1
_geom_torsion_atom_site_label_2
_geom_torsion_atom_site_label_3
_geom_torsion_atom_site_label_4
_geom_torsion
_geom_torsion_publ_flag
_geom_torsion_site_symmetry_1
_geom_torsion_site_symmetry_3
_geom_torsion_site_symmetry_4
C20 Si1 C21 C22 33.56(11) no . . .
C20 Si1 C21 C23 160.60(9) no . . .
C20 Si1 C24 C25 71.06(8) no . . .
C20 Si1 C24 C26 -163.44(7) no . . .
C20 Si1 C27 C28 59.19(11) no . . .
C20 Si1 C27 C29 -65.16(9) no . . .
C21 Si1 C24 C25 -48.12(9) no . . .
C21 Si1 C24 C26 77.38(8) no . . .
C24 Si1 C21 C22 151.28(8) no . . .
C24 Si1 C21 C23 -81.68(10) no . . .
C21 Si1 C27 C28 178.83(8) no . . .
C21 Si1 C27 C29 54.48(10) no . . .
C27 Si1 C21 C22 -84.16(10) no . . .
C27 Si1 C21 C23 42.89(12) no . . .
C24 Si1 C27 C28 -55.94(10) no . . .
C24 Si1 C27 C29 179.71(7) no . . .
C27 Si1 C24 C25 -174.38(7) no . . .
C27 Si1 C24 C26 -48.87(8) no . . .
C1 N1 C4 C3 1.11(11) no . . .
C1 N1 C4 C5 -178.66(10) no . . .
C4 N1 C1 C2 -0.84(11) no . . .
C4 N1 C1 C10 -179.89(9) no . . 2_576
C6 N2 C9 C8 -1.35(11) no . . .
C6 N2 C9 C10 177.72(9) no . . .
C9 N2 C6 C5 -178.04(10) no . . .
C9 N2 C6 C7 0.75(11) no . . .
N1 C1 C2 C3 0.20(11) no . . .
N1 C1 C2 C11 -176.73(10) no . . .
N1 C1 C10 C9 5.44(16) no . 2_576 2_576
N1 C1 C10 C19 -170.38(9) no . 2_576 2_576
C2 C1 C10 C9 -173.37(10) no . 2_576 2_576
C2 C1 C10 C19 10.81(17) no . 2_576 2_576
C10 C1 C2 C3 179.17(10) no 2_576 . .
C10 C1 C2 C11 2.2(2) no 2_576 . .
C1 C2 C3 C4 0.46(11) no . . .
C1 C2 C3 C14 -177.13(9) no . . .
C1 C2 C11 C12 176.15(11) no . . .
C3 C2 C11 C12 -0.47(15) no . . .
C11 C2 C3 C4 177.90(9) no . . .
C11 C2 C3 C14 0.31(16) no . . .
C2 C3 C4 N1 -0.95(12) no . . .
C2 C3 C4 C5 178.84(9) no . . .
C2 C3 C14 C13 0.26(16) no . . .
C4 C3 C14 C13 -176.74(10) no . . .
C14 C3 C4 N1 176.36(11) no . . .
C14 C3 C4 C5 -3.86(19) no . . .
N1 C4 C5 C6 -2.3(2) no . . .
C3 C4 C5 C6 177.98(10) no . . .
C4 C5 C6 N2 -1.3(2) no . . .
C4 C5 C6 C7 -180.00(10) no . . .
N2 C6 C7 C8 0.15(12) no . . .
N2 C6 C7 C15 179.69(10) no . . .
C5 C6 C7 C8 179.01(9) no . . .
C5 C6 C7 C15 -1.45(18) no . . .
C6 C7 C8 C9 -0.91(11) no . . .
C6 C7 C8 C18 178.13(9) no . . .
C6 C7 C15 C16 -178.51(10) no . . .
C8 C7 C15 C16 0.97(16) no . . .
C15 C7 C8 C9 179.49(10) no . . .
C15 C7 C8 C18 -1.47(16) no . . .
C7 C8 C9 N2 1.44(12) no . . .
C7 C8 C9 C10 -177.59(9) no . . .
C7 C8 C18 C17 0.92(15) no . . .
C9 C8 C18 C17 179.62(11) no . . .
C18 C8 C9 N2 -177.39(11) no . . .
C18 C8 C9 C10 3.6(2) no . . .
N2 C9 C10 C1 4.62(16) no . . 2_576
N2 C9 C10 C19 -171.11(9) no . . .
C8 C9 C10 C1 -176.46(9) no . . 2_576
C8 C9 C10 C19 7.81(16) no . . .
C2 C11 C12 C13 0.05(16) no . . .
C11 C12 C13 C14 0.54(18) no . . .
C12 C13 C14 C3 -0.68(17) no . . .
C7 C15 C16 C17 0.04(17) no . . .
C15 C16 C17 C18 -0.56(18) no . . .
C16 C17 C18 C8 0.06(17) no . . .
